data_4108570
loop_
_publ_author_name
'Minghuey Shieh'
'Chia-Hua Ho'
'Wen-Shyan Sheu'
'Bo-Gaun Chen'
'Yen-Yi Chu'
'Chia-Yeh Miu'
'Hsiang-Lin Liu'
'Chih-Chiang Shen'

_publ_section_title
;
 Semiconducting Tellurium-Iron-Copper Carbonyl Polymers
;
_journal_name_full 'Journal of the American Chemical Society'
_journal_page_first 14114
_journal_page_last 14116
_journal_paper_doi 10.1021/ja8065623
_journal_volume 130
_journal_year 2008
_chemical_formula_moiety 'C17 H20 Cu Fe3 N O9 Te'
_chemical_formula_sum 'C17 H20 Cu Fe3 N O9 Te'
_chemical_formula_weight 741.03
_chemical_name_systematic
;
 ?
;
_space_group_IT_number 2
_symmetry_cell_setting triclinic
_symmetry_space_group_name_Hall '-P 1'
_symmetry_space_group_name_H-M 'P -1'
_atom_sites_solution_hydrogens geom
_atom_sites_solution_primary direct
_atom_sites_solution_secondary difmap
_audit_creation_method SHELXL-97
_cell_angle_alpha 103.056(1)
_cell_angle_beta 96.270(1)
_cell_angle_gamma 102.3494(9)
_cell_formula_units_Z 2
_cell_length_a 9.0355(2)
_cell_length_b 11.3888(2)
_cell_length_c 12.5102(3)
_cell_measurement_reflns_used 8517
_cell_measurement_temperature 298(2)
_cell_measurement_theta_max 25.028
_cell_measurement_theta_min 2.037
_cell_volume 1208.15(5)
_computing_cell_refinement 'HKL Scalepack (Otwinowski & Minor 1997)'
_computing_data_collection 'Collect (Nonius BV, 1997-2000)'
_computing_data_reduction 'HKL Denzo and Scalepack'
_computing_molecular_graphics 'Ortep-3 for Windows (Farrugia, 1997)'
_computing_publication_material 'WinGX publication routines (Farrugia, 1999)'
_computing_structure_refinement 'SHELXL-97 (Sheldrick, 1997)'
_computing_structure_solution 'SHELXS-97 (Sheldrick, 1997)'
_diffrn_ambient_temperature 298(2)
_diffrn_measured_fraction_theta_full 0.996
_diffrn_measured_fraction_theta_max 0.996
_diffrn_measurement_device_type KappaCCD
_diffrn_measurement_method 'CCD rotation images, thick slices'
_diffrn_radiation_monochromator graphite
_diffrn_radiation_source 'fine-focus sealed tube'
_diffrn_radiation_type MoK\a
_diffrn_radiation_wavelength 0.71073
_diffrn_reflns_av_R_equivalents 0.0472
_diffrn_reflns_av_sigmaI/netI 0.0467
_diffrn_reflns_limit_h_max 10
_diffrn_reflns_limit_h_min -10
_diffrn_reflns_limit_k_max 13
_diffrn_reflns_limit_k_min -13
_diffrn_reflns_limit_l_max 14
_diffrn_reflns_limit_l_min -14
_diffrn_reflns_number 10012
_diffrn_reflns_theta_full 25.02
_diffrn_reflns_theta_max 25.02
_diffrn_reflns_theta_min 2.19
_exptl_absorpt_coefficient_mu 3.862
_exptl_absorpt_correction_T_max 0.5709
_exptl_absorpt_correction_T_min 0.4859
_exptl_absorpt_correction_type multi-scan
_exptl_absorpt_process_details
;
 ?
;
_exptl_crystal_colour black
_exptl_crystal_density_diffrn 2.037
_exptl_crystal_description prism
_exptl_crystal_F_000 720
_exptl_crystal_size_max 0.26
_exptl_crystal_size_mid 0.18
_exptl_crystal_size_min 0.08
_refine_diff_density_max 1.548
_refine_diff_density_min -1.681
_refine_diff_density_rms 0.411
_refine_ls_extinction_coef 0.0222(16)
_refine_ls_extinction_expression Fc^*^=kFc[1+0.001xFc^2^\l^3^/sin(2\q)]^-1/4^
_refine_ls_extinction_method SHELXL
_refine_ls_goodness_of_fit_ref 1.108
_refine_ls_hydrogen_treatment fixed
_refine_ls_matrix_type full
_refine_ls_number_parameters 293
_refine_ls_number_reflns 4258
_refine_ls_number_restraints 0
_refine_ls_restrained_S_all 1.108
_refine_ls_R_factor_all 0.0537
_refine_ls_R_factor_gt 0.0427
_refine_ls_shift/su_max 0.001
_refine_ls_shift/su_mean 0.000
_refine_ls_structure_factor_coef Fsqd
_refine_ls_weighting_details 'calc w=1/[\s^2^(Fo^2^)+(0.0953P)^2^+0.0000P] where P=(Fo^2^+2Fc^2^)/3'
_refine_ls_weighting_scheme calc
_refine_ls_wR_factor_gt 0.1136
_refine_ls_wR_factor_ref 0.1387
_reflns_number_gt 3786
_reflns_number_total 4258
_reflns_threshold_expression >2sigma(I)
_cod_data_source_file ja8065623_si_002.cif
_cod_data_source_block '[Et4N][1]'
_cod_database_code 4108570

loop_
_symmetry_equiv_pos_as_xyz
'x, y, z'
'-x, -y, -z'

loop_
_atom_site_label
_atom_site_type_symbol
_atom_site_fract_x
_atom_site_fract_y
_atom_site_fract_z
_atom_site_U_iso_or_equiv
_atom_site_adp_type
_atom_site_occupancy
_atom_site_symmetry_multiplicity
_atom_site_calc_flag
_atom_site_refinement_flags
C1 C 0.4200(6) 1.3352(5) 0.1690(5) 0.0544(13) Uani 1 1 d .
C2 C 0.6253(6) 1.2004(4) 0.1640(4) 0.0459(11) Uani 1 1 d .
C3 C 0.4183(7) 1.1964(5) -0.0221(5) 0.0534(13) Uani 1 1 d .
C4 C 0.0850(6) 1.2279(5) 0.0744(4) 0.0521(13) Uani 1 1 d .
C5 C -0.0222(6) 1.0588(5) 0.2030(4) 0.0469(11) Uani 1 1 d .
C6 C 0.1765(6) 1.2747(5) 0.2899(4) 0.0447(11) Uani 1 1 d .
C7 C 0.2450(6) 1.0666(5) 0.3886(4) 0.0474(12) Uani 1 1 d .
C8 C 0.4813(6) 1.2629(6) 0.3830(5) 0.0570(14) Uani 1 1 d .
C9 C 0.5103(7) 1.0306(6) 0.3345(5) 0.0611(15) Uani 1 1 d .
C10 C 0.8525(7) 0.7327(5) 0.3135(5) 0.0599(15) Uani 1 1 d .
H10A H 0.8192 0.7414 0.2408 0.072 Uiso 1 1 d R
H10B H 0.9073 0.8125 0.3609 0.072 Uiso 1 1 d R
C11 C 0.7097(8) 0.6919(6) 0.3602(6) 0.0742(18) Uani 1 1 d .
H11A H 0.6480 0.7512 0.3637 0.089 Uiso 1 1 d R
H11B H 0.6514 0.6128 0.3137 0.089 Uiso 1 1 d R
H11C H 0.7395 0.6838 0.4337 0.089 Uiso 1 1 d R
C12 C 1.0182(7) 0.6317(5) 0.4182(4) 0.0574(14) Uani 1 1 d .
H12A H 1.0848 0.5760 0.4103 0.069 Uiso 1 1 d R
H12B H 0.9332 0.5989 0.4516 0.069 Uiso 1 1 d R
C13 C 1.1061(8) 0.7506(7) 0.5008(5) 0.0757(19) Uani 1 1 d .
H13A H 1.1385 0.7325 0.5697 0.091 Uiso 1 1 d R
H13B H 1.1947 0.7858 0.4721 0.091 Uiso 1 1 d R
H13C H 1.0431 0.8087 0.5134 0.091 Uiso 1 1 d R
C14 C 1.0900(7) 0.7031(5) 0.2513(5) 0.0632(15) Uani 1 1 d .
H14A H 1.1392 0.7850 0.2972 0.076 Uiso 1 1 d R
H14B H 1.0516 0.7085 0.1784 0.076 Uiso 1 1 d R
C15 C 1.2114(10) 0.6319(8) 0.2364(8) 0.098(3) Uani 1 1 d .
H15A H 1.2910 0.6740 0.2036 0.118 Uiso 1 1 d R
H15B H 1.2543 0.6263 0.3082 0.118 Uiso 1 1 d R
H15C H 1.1666 0.5498 0.1894 0.118 Uiso 1 1 d R
C16 C 0.8779(8) 0.5165(5) 0.2340(5) 0.0632(16) Uani 1 1 d .
H16A H 0.7933 0.4843 0.2680 0.076 Uiso 1 1 d R
H16B H 0.9472 0.4630 0.2298 0.076 Uiso 1 1 d R
C17 C 0.8104(10) 0.5068(7) 0.1160(5) 0.086(2) Uani 1 1 d .
H17A H 0.7594 0.4221 0.0782 0.103 Uiso 1 1 d R
H17B H 0.7381 0.5576 0.1164 0.103 Uiso 1 1 d R
H17C H 0.8920 0.5362 0.0782 0.103 Uiso 1 1 d R
Fe1 Fe 0.42707(7) 1.18065(6) 0.11595(5) 0.0375(2) Uani 1 1 d .
Fe2 Fe 0.14808(7) 1.14873(6) 0.17068(5) 0.0365(2) Uani 1 1 d .
Fe3 Fe 0.37399(8) 1.11389(6) 0.30021(5) 0.0415(2) Uani 1 1 d .
Cu1 Cu 0.5000 1.0000 0.0000 0.0533(3) Uani 1 2 d S
Cu2 Cu 0.0000 1.0000 0.0000 0.0605(3) Uani 1 2 d S
N1 N 0.9595(5) 0.6462(4) 0.3045(4) 0.0489(10) Uani 1 1 d .
O1 O 0.4279(6) 1.4406(4) 0.1973(5) 0.0872(16) Uani 1 1 d .
O2 O 0.7542(5) 1.2265(4) 0.1989(4) 0.0677(11) Uani 1 1 d .
O3 O 0.4185(6) 1.2197(5) -0.1071(4) 0.0841(14) Uani 1 1 d .
O4 O 0.0474(6) 1.2918(4) 0.0239(4) 0.0854(15) Uani 1 1 d .
O5 O -0.1255(5) 1.0050(4) 0.2306(4) 0.0746(12) Uani 1 1 d .
O6 O 0.1781(5) 1.3578(4) 0.3615(3) 0.0649(11) Uani 1 1 d .
O7 O 0.1594(6) 1.0364(4) 0.4443(3) 0.0700(11) Uani 1 1 d .
O8 O 0.5560(6) 1.3548(5) 0.4382(5) 0.0936(17) Uani 1 1 d .
O9 O 0.5942(6) 0.9765(5) 0.3596(4) 0.0938(17) Uani 1 1 d .
Te1 Te 0.26795(3) 0.96803(3) 0.11256(2) 0.03914(19) Uani 1 1 d .

loop_
_atom_site_aniso_label
_atom_site_aniso_U_11
_atom_site_aniso_U_22
_atom_site_aniso_U_33
_atom_site_aniso_U_23
_atom_site_aniso_U_13
_atom_site_aniso_U_12
C1 0.043(3) 0.043(3) 0.074(4) 0.006(3) 0.018(3) 0.007(2)
C2 0.041(3) 0.040(3) 0.058(3) 0.011(2) 0.014(2) 0.012(2)
C3 0.051(3) 0.052(3) 0.057(3) 0.017(3) 0.007(2) 0.009(2)
C4 0.042(3) 0.055(3) 0.052(3) 0.017(3) -0.002(2) -0.002(2)
C5 0.043(3) 0.051(3) 0.050(3) 0.015(2) 0.008(2) 0.014(2)
C6 0.045(3) 0.048(3) 0.043(3) 0.013(2) 0.009(2) 0.014(2)
C7 0.047(3) 0.051(3) 0.045(3) 0.015(2) 0.002(2) 0.014(2)
C8 0.046(3) 0.065(4) 0.058(3) 0.011(3) 0.001(3) 0.016(3)
C9 0.062(4) 0.073(4) 0.054(3) 0.018(3) 0.006(3) 0.029(3)
C10 0.064(4) 0.047(3) 0.065(3) 0.013(3) -0.005(3) 0.016(3)
C11 0.058(4) 0.072(4) 0.081(4) 0.000(3) 0.004(3) 0.016(3)
C12 0.064(4) 0.068(4) 0.053(3) 0.028(3) 0.013(3) 0.028(3)
C13 0.071(4) 0.095(5) 0.059(4) 0.023(3) -0.003(3) 0.020(4)
C14 0.070(4) 0.054(3) 0.064(3) 0.023(3) 0.018(3) 0.001(3)
C15 0.086(6) 0.104(6) 0.121(7) 0.039(5) 0.054(5) 0.030(5)
C16 0.080(4) 0.043(3) 0.066(4) 0.017(3) 0.024(3) 0.004(3)
C17 0.118(7) 0.065(4) 0.056(4) 0.004(3) 0.010(4) -0.003(4)
Fe1 0.0314(4) 0.0349(4) 0.0451(4) 0.0087(3) 0.0092(3) 0.0060(3)
Fe2 0.0295(4) 0.0407(4) 0.0380(4) 0.0089(3) 0.0043(3) 0.0080(3)
Fe3 0.0374(4) 0.0465(4) 0.0387(4) 0.0091(3) 0.0012(3) 0.0111(3)
Cu1 0.0560(6) 0.0476(5) 0.0595(6) 0.0080(4) 0.0249(5) 0.0180(4)
Cu2 0.0513(6) 0.0671(7) 0.0466(5) 0.0005(5) -0.0061(4) 0.0017(5)
N1 0.061(3) 0.036(2) 0.050(2) 0.0133(18) 0.010(2) 0.0106(19)
O1 0.068(3) 0.038(2) 0.149(5) 0.006(2) 0.034(3) 0.010(2)
O2 0.038(2) 0.066(3) 0.094(3) 0.017(2) 0.000(2) 0.0110(18)
O3 0.103(4) 0.097(4) 0.065(3) 0.043(3) 0.016(3) 0.029(3)
O4 0.094(4) 0.069(3) 0.085(3) 0.044(3) -0.024(3) -0.003(2)
O5 0.053(3) 0.079(3) 0.098(3) 0.040(3) 0.028(2) 0.005(2)
O6 0.084(3) 0.059(2) 0.050(2) -0.0011(19) 0.016(2) 0.027(2)
O7 0.074(3) 0.078(3) 0.062(3) 0.027(2) 0.019(2) 0.011(2)
O8 0.079(4) 0.072(3) 0.094(3) -0.018(3) -0.019(3) -0.001(3)
O9 0.088(4) 0.111(4) 0.099(4) 0.035(3) 0.000(3) 0.058(3)
Te1 0.0350(2) 0.0338(2) 0.0449(3) 0.00550(16) 0.00775(15) 0.00475(15)

loop_
_atom_type_symbol
_atom_type_description
_atom_type_scat_dispersion_real
_atom_type_scat_dispersion_imag
_atom_type_scat_source
C C 0.0033 0.0016 'International Tables Vol C Tables 4.2.6.8 and 6.1.1.4'
H H 0.0000 0.0000 'International Tables Vol C Tables 4.2.6.8 and 6.1.1.4'
Fe Fe 0.3463 0.8444 'International Tables Vol C Tables 4.2.6.8 and 6.1.1.4'
Cu Cu 0.3201 1.2651 'International Tables Vol C Tables 4.2.6.8 and 6.1.1.4'
N N 0.0061 0.0033 'International Tables Vol C Tables 4.2.6.8 and 6.1.1.4'
O O 0.0106 0.0060 'International Tables Vol C Tables 4.2.6.8 and 6.1.1.4'
Te Te -0.5308 1.6751 'International Tables Vol C Tables 4.2.6.8 and 6.1.1.4'

loop_
_geom_angle_atom_site_label_1
_geom_angle_atom_site_label_2
_geom_angle_atom_site_label_3
_geom_angle
_geom_angle_site_symmetry_1
_geom_angle_site_symmetry_3
O1 C1 Fe1 172.5(6) . .
O2 C2 Fe1 172.7(4) . .
O3 C3 Fe1 172.9(5) . .
O4 C4 Fe2 171.2(5) . .
O4 C4 Cu2 120.0(4) . .
Fe2 C4 Cu2 68.21(18) . .
O5 C5 Fe2 175.5(5) . .
O5 C5 Cu2 117.6(4) . .
Fe2 C5 Cu2 66.71(17) . .
O6 C6 Fe2 171.7(5) . .
O7 C7 Fe3 178.7(5) . .
O8 C8 Fe3 176.0(5) . .
O9 C9 Fe3 177.3(6) . .
C11 C10 N1 115.8(5) . .
C13 C12 N1 114.9(5) . .
C15 C14 N1 114.8(5) . .
C17 C16 N1 116.3(5) . .
C1 Fe1 C3 92.6(3) . .
C1 Fe1 C2 97.2(2) . .
C3 Fe1 C2 104.7(3) . .
C1 Fe1 Cu1 158.88(19) . .
C3 Fe1 Cu1 71.62(18) . .
C2 Fe1 Cu1 74.33(16) . .
C1 Fe1 Te1 136.39(19) . .
C3 Fe1 Te1 108.88(18) . .
C2 Fe1 Te1 112.49(16) . .
Cu1 Fe1 Te1 63.933(17) . .
C1 Fe1 Fe3 94.4(2) . .
C3 Fe1 Fe3 165.40(19) . .
C2 Fe1 Fe3 87.12(17) . .
Cu1 Fe1 Fe3 104.21(3) . .
Te1 Fe1 Fe3 57.78(2) . .
C1 Fe1 Fe2 78.99(18) . .
C3 Fe1 Fe2 109.86(19) . .
C2 Fe1 Fe2 145.36(17) . .
Cu1 Fe1 Fe2 119.05(3) . .
Te1 Fe1 Fe2 58.31(2) . .
Fe3 Fe1 Fe2 59.24(2) . .
C6 Fe2 C4 95.6(2) . .
C6 Fe2 C5 95.0(2) . .
C4 Fe2 C5 106.4(2) . .
C6 Fe2 Cu2 154.46(17) . .
C4 Fe2 Cu2 69.48(17) . .
C5 Fe2 Cu2 70.89(16) . .
C6 Fe2 Te1 135.71(16) . .
C4 Fe2 Te1 121.95(19) . .
C5 Fe2 Te1 95.58(16) . .
Cu2 Fe2 Te1 68.486(18) . .
C6 Fe2 Fe3 77.60(16) . .
C4 Fe2 Fe3 148.97(18) . .
C5 Fe2 Fe3 104.35(15) . .
Cu2 Fe2 Fe3 125.80(3) . .
Te1 Fe2 Fe3 58.11(2) . .
C6 Fe2 Fe1 101.51(17) . .
C4 Fe2 Fe1 92.43(19) . .
C5 Fe2 Fe1 153.57(16) . .
Cu2 Fe2 Fe1 99.81(3) . .
Te1 Fe2 Fe1 58.29(2) . .
Fe3 Fe2 Fe1 60.19(3) . .
C7 Fe3 C9 96.4(3) . .
C7 Fe3 C8 101.8(3) . .
C9 Fe3 C8 96.3(3) . .
C7 Fe3 Te1 105.17(17) . .
C9 Fe3 Te1 94.50(19) . .
C8 Fe3 Te1 149.6(2) . .
C7 Fe3 Fe2 90.22(16) . .
C9 Fe3 Fe2 153.6(2) . .
C8 Fe3 Fe2 107.38(17) . .
Te1 Fe3 Fe2 59.09(2) . .
C7 Fe3 Fe1 150.62(16) . .
C9 Fe3 Fe1 108.6(2) . .
C8 Fe3 Fe1 90.8(2) . .
Te1 Fe3 Fe1 58.72(2) . .
Fe2 Fe3 Fe1 60.57(2) . .
Fe1 Cu1 Fe1 180.0 2_675 .
Fe1 Cu1 Te1 121.339(16) 2_675 .
Fe1 Cu1 Te1 58.661(16) . .
Fe1 Cu1 Te1 58.662(16) 2_675 2_675
Fe1 Cu1 Te1 121.339(16) . 2_675
Te1 Cu1 Te1 180.000(12) . 2_675
Fe2 Cu2 Fe2 180.0 . 2_575
Fe2 Cu2 C4 137.69(12) . 2_575
Fe2 Cu2 C4 42.31(12) 2_575 2_575
Fe2 Cu2 C4 42.31(12) . .
Fe2 Cu2 C4 137.69(12) 2_575 .
C4 Cu2 C4 180.000(1) 2_575 .
Fe2 Cu2 C5 42.40(13) . .
Fe2 Cu2 C5 137.60(13) 2_575 .
C4 Cu2 C5 110.02(17) 2_575 .
C4 Cu2 C5 69.98(17) . .
Fe2 Cu2 C5 137.60(13) . 2_575
Fe2 Cu2 C5 42.40(13) 2_575 2_575
C4 Cu2 C5 69.98(17) 2_575 2_575
C4 Cu2 C5 110.02(17) . 2_575
C5 Cu2 C5 180.0(3) . 2_575
Fe2 Cu2 Te1 57.102(16) . .
Fe2 Cu2 Te1 122.898(16) 2_575 .
C4 Cu2 Te1 88.57(12) 2_575 .
C4 Cu2 Te1 91.43(12) . .
C5 Cu2 Te1 74.86(11) . .
C5 Cu2 Te1 105.14(11) 2_575 .
Fe2 Cu2 Te1 122.898(16) . 2_575
Fe2 Cu2 Te1 57.102(16) 2_575 2_575
C4 Cu2 Te1 91.43(12) 2_575 2_575
C4 Cu2 Te1 88.57(12) . 2_575
C5 Cu2 Te1 105.14(11) . 2_575
C5 Cu2 Te1 74.86(11) 2_575 2_575
Te1 Cu2 Te1 180.0 . 2_575
C14 N1 C10 106.3(4) . .
C14 N1 C16 110.3(5) . .
C10 N1 C16 111.5(5) . .
C14 N1 C12 111.4(5) . .
C10 N1 C12 111.1(4) . .
C16 N1 C12 106.4(4) . .
Fe3 Te1 Fe1 63.50(2) . .
Fe3 Te1 Fe2 62.81(2) . .
Fe1 Te1 Fe2 63.40(2) . .
Fe3 Te1 Cu1 103.63(2) . .
Fe1 Te1 Cu1 57.405(16) . .
Fe2 Te1 Cu1 117.702(18) . .
Fe3 Te1 Cu2 116.562(19) . .
Fe1 Te1 Cu2 94.194(17) . .
Fe2 Te1 Cu2 54.412(15) . .
Cu1 Te1 Cu2 111.717(10) . .

loop_
_geom_bond_atom_site_label_1
_geom_bond_atom_site_label_2
_geom_bond_distance
_geom_bond_site_symmetry_2
C1 O1 1.156(6) .
C1 Fe1 1.753(5) .
C2 O2 1.147(6) .
C2 Fe1 1.775(5) .
C3 O3 1.153(7) .
C3 Fe1 1.771(6) .
C4 O4 1.145(7) .
C4 Fe2 1.774(5) .
C4 Cu2 2.469(5) .
C5 O5 1.134(7) .
C5 Fe2 1.797(6) .
C5 Cu2 2.518(5) .
C6 O6 1.143(6) .
C6 Fe2 1.772(5) .
C7 O7 1.147(7) .
C7 Fe3 1.775(6) .
C8 O8 1.139(7) .
C8 Fe3 1.782(6) .
C9 O9 1.136(7) .
C9 Fe3 1.780(6) .
C10 C11 1.501(9) .
C10 N1 1.516(7) .
C12 C13 1.504(9) .
C12 N1 1.520(6) .
C14 C15 1.501(10) .
C14 N1 1.514(7) .
C16 C17 1.505(9) .
C16 N1 1.519(7) .
Fe1 Cu1 2.4923(6) .
Fe1 Te1 2.5266(7) .
Fe1 Fe3 2.6456(9) .
Fe1 Fe2 2.6556(9) .
Fe2 Cu2 2.4476(6) .
Fe2 Te1 2.5271(7) .
Fe2 Fe3 2.6200(8) .
Fe3 Te1 2.5009(7) .
Cu1 Fe1 2.4923(6) 2_675
Cu1 Te1 2.6572(3) .
Cu1 Te1 2.6572(3) 2_675
Cu2 Fe2 2.4476(6) 2_575
Cu2 C4 2.469(5) 2_575
Cu2 C5 2.518(5) 2_575
Cu2 Te1 2.8001(3) .
Cu2 Te1 2.8001(3) 2_575
